data_2220621
loop_
_publ_author_name
'Huang, Qun-Zeng'
'Shi, Heng-Zhen'

_publ_section_title
;
 1,2-Di-2-pyridylethylene--phenylsuccinic acid (1/1)
;
_journal_coeditor_code SI2134
_journal_issue 1
_journal_name_full 'Acta Crystallographica Section E'
_journal_page_first o182
_journal_paper_doi 10.1107/S1600536808040245
_journal_volume 65
_journal_year 2009
_chemical_formula_iupac 'C10 H10 O4, C12 H10 N2'
_chemical_formula_moiety 'C10 H10 O4, C12 H10 N2'
_chemical_formula_sum 'C22 H20 N2 O4'
_chemical_formula_weight 376.40
_chemical_name_systematic
;
1,2-Di-2-pyridylethylene--phenylsuccinic acid (1/1)
;
_space_group_IT_number 2
_symmetry_cell_setting triclinic
_symmetry_space_group_name_Hall '-P 1'
_symmetry_space_group_name_H-M 'P -1'
_atom_sites_solution_hydrogens geom
_atom_sites_solution_primary direct
_atom_sites_solution_secondary difmap
_audit_creation_method SHELXL-97
_cell_angle_alpha 80.801(2)
_cell_angle_beta 69.696(2)
_cell_angle_gamma 77.663(2)
_cell_formula_units_Z 2
_cell_length_a 8.6707(13)
_cell_length_b 10.9714(17)
_cell_length_c 11.2013(17)
_cell_measurement_reflns_used 1614
_cell_measurement_temperature 291(2)
_cell_measurement_theta_max 26.01
_cell_measurement_theta_min 2.54
_cell_volume 972.0(3)
_computing_cell_refinement 'SAINT (Bruker, 1997)'
_computing_data_collection 'SMART (Bruker, 1997)'
_computing_data_reduction 'SAINT (Bruker, 1997)'
_computing_molecular_graphics 'SHELXTL (Sheldrick, 2008)'
_computing_publication_material 'SHELXTL (Sheldrick, 2008)'
_computing_structure_refinement 'SHELXL97 (Sheldrick, 2008)'
_computing_structure_solution 'SHELXS97 (Sheldrick, 2008)'
_diffrn_ambient_temperature 291(2)
_diffrn_measured_fraction_theta_full 0.993
_diffrn_measured_fraction_theta_max 0.993
_diffrn_measurement_device_type 'Bruker SMART CCD area-detector'
_diffrn_measurement_method '\f and \w'
_diffrn_radiation_monochromator graphite
_diffrn_radiation_source 'fine-focus sealed tube'
_diffrn_radiation_type MoK\a
_diffrn_radiation_wavelength 0.71073
_diffrn_reflns_av_R_equivalents 0.0224
_diffrn_reflns_av_sigmaI/netI 0.0371
_diffrn_reflns_limit_h_max 10
_diffrn_reflns_limit_h_min -10
_diffrn_reflns_limit_k_max 13
_diffrn_reflns_limit_k_min -13
_diffrn_reflns_limit_l_max 13
_diffrn_reflns_limit_l_min -13
_diffrn_reflns_number 7261
_diffrn_reflns_theta_full 25.50
_diffrn_reflns_theta_max 25.50
_diffrn_reflns_theta_min 2.54
_diffrn_standards_number 0
_exptl_absorpt_coefficient_mu 0.089
_exptl_absorpt_correction_T_max 0.9745
_exptl_absorpt_correction_T_min 0.9569
_exptl_absorpt_correction_type multi-scan
_exptl_absorpt_process_details '(SADABS; Bruker, 1997)'
_exptl_crystal_colour colorless
_exptl_crystal_density_diffrn 1.286
_exptl_crystal_density_method 'not measured'
_exptl_crystal_description block
_exptl_crystal_F_000 396
_exptl_crystal_size_max 0.34
_exptl_crystal_size_mid 0.33
_exptl_crystal_size_min 0.29
_refine_diff_density_max 0.193
_refine_diff_density_min -0.195
_refine_ls_extinction_method none
_refine_ls_goodness_of_fit_ref 1.032
_refine_ls_hydrogen_treatment constr
_refine_ls_matrix_type full
_refine_ls_number_parameters 253
_refine_ls_number_reflns 3605
_refine_ls_number_restraints 0
_refine_ls_restrained_S_all 1.032
_refine_ls_R_factor_all 0.0788
_refine_ls_R_factor_gt 0.0469
_refine_ls_shift/su_max 0.000
_refine_ls_shift/su_mean 0.000
_refine_ls_structure_factor_coef Fsqd
_refine_ls_weighting_details 'w=1/[\s^2^(Fo^2^)+(0.0553P)^2^+0.1924P] where P=(Fo^2^+2Fc^2^)/3'
_refine_ls_weighting_scheme calc
_refine_ls_wR_factor_gt 0.1114
_refine_ls_wR_factor_ref 0.1332
_reflns_number_gt 2369
_reflns_number_total 3605
_reflns_threshold_expression I>2\s(I)
_cod_data_source_file si2134.cif
_cod_data_source_block I
_cod_depositor_comments
;
The following automatic conversions were performed:
'_symmetry_cell_setting' value 'Triclinic' changed to 'triclinic'
according to '/home/saulius/struct/CIF-dictionaries/cif_core.dic'
dictionary named 'cif_core.dic' version 2.4.1 from 2010-06-29.

Automatic conversion script
Id: cif_fix_enum 1527 2010-12-29 10:47:43Z saulius 

The following automatic conversions were performed:

'_symmetry_cell_setting' value 'Triclinic' changed to 'triclinic'
according to /home/saulius/struct/CIF-dictionaries/cif_core.dic
dictionary named 'cif_core.dic' version 2.4.1 from 2010-06-29.

Automatic conversion script
Id: cif_fix_values 1715 2011-07-08 13:25:40Z adriana 
;
_cod_database_code 2220621
_cod_database_fobs_code 2220621

loop_
_symmetry_equiv_pos_as_xyz
'x, y, z'
'-x, -y, -z'

loop_
_atom_site_type_symbol
_atom_site_label
_atom_site_fract_x
_atom_site_fract_y
_atom_site_fract_z
_atom_site_U_iso_or_equiv
_atom_site_adp_type
_atom_site_calc_flag
_atom_site_refinement_flags
_atom_site_occupancy
_atom_site_disorder_assembly
_atom_site_disorder_group
O O1 0.47679(18) 0.96437(13) -0.17709(14) 0.0637(5) Uani d . 1 . .
H H1 0.5453 0.9815 -0.2464 0.096 Uiso calc R 1 . .
O O2 0.6712(2) 0.79683(17) -0.17226(16) 0.0896(7) Uani d . 1 . .
O O3 0.27415(18) 0.75636(14) 0.27577(13) 0.0620(4) Uani d . 1 . .
O O4 0.45071(18) 0.57475(13) 0.26650(13) 0.0618(4) Uani d . 1 . .
H H4 0.3867 0.5601 0.3387 0.093 Uiso calc R 1 . .
N N1 0.2501(2) 0.51408(15) 0.50443(15) 0.0485(4) Uani d . 1 . .
N N2 0.66326(19) 0.01005(14) 0.57849(15) 0.0454(4) Uani d . 1 . .
C C1 0.1106(3) 0.5966(2) 0.5536(2) 0.0546(6) Uani d . 1 . .
H H1A 0.0995 0.6764 0.5110 0.065 Uiso calc R 1 . .
C C2 -0.0168(3) 0.5695(2) 0.6635(2) 0.0567(6) Uani d . 1 . .
H H2 -0.1108 0.6295 0.6947 0.068 Uiso calc R 1 . .
C C3 -0.0007(3) 0.4507(2) 0.7260(2) 0.0561(6) Uani d . 1 . .
H H3 -0.0845 0.4289 0.7999 0.067 Uiso calc R 1 . .
C C4 0.1410(3) 0.3649(2) 0.6774(2) 0.0531(5) Uani d . 1 . .
H H4A 0.1531 0.2846 0.7187 0.064 Uiso calc R 1 . .
C C5 0.2663(2) 0.39814(18) 0.56644(18) 0.0434(5) Uani d . 1 . .
C C6 0.4216(3) 0.31193(19) 0.5089(2) 0.0503(5) Uani d . 1 . .
H H6 0.4894 0.3386 0.4284 0.060 Uiso calc R 1 . .
C C7 0.4745(2) 0.20028(18) 0.56004(19) 0.0470(5) Uani d . 1 . .
H H7 0.4071 0.1742 0.6409 0.056 Uiso calc R 1 . .
C C8 0.6279(2) 0.11358(18) 0.50279(18) 0.0440(5) Uani d . 1 . .
C C9 0.7339(3) 0.1334(2) 0.3775(2) 0.0657(7) Uani d . 1 . .
H H9 0.7090 0.2046 0.3256 0.079 Uiso calc R 1 . .
C C10 0.8761(3) 0.0464(2) 0.3313(2) 0.0720(7) Uani d . 1 . .
H H10 0.9480 0.0595 0.2485 0.086 Uiso calc R 1 . .
C C11 0.9108(3) -0.0587(2) 0.4075(2) 0.0624(6) Uani d . 1 . .
H H11 1.0050 -0.1187 0.3775 0.075 Uiso calc R 1 . .
C C12 0.8017(3) -0.07322(19) 0.5304(2) 0.0549(6) Uani d . 1 . .
H H12 0.8252 -0.1445 0.5827 0.066 Uiso calc R 1 . .
C C13 0.5369(2) 0.85814(19) -0.12306(19) 0.0462(5) Uani d . 1 . .
C C14 0.4165(2) 0.81888(18) 0.00741(18) 0.0427(5) Uani d . 1 . .
H H14 0.3682 0.8931 0.0550 0.051 Uiso calc R 1 . .
C C15 0.2750(2) 0.77139(17) -0.01329(17) 0.0399(5) Uani d . 1 . .
C C16 0.1120(2) 0.83595(19) 0.02700(19) 0.0488(5) Uani d . 1 . .
H H16 0.0881 0.9074 0.0694 0.059 Uiso calc R 1 . .
C C17 -0.0154(3) 0.7948(2) 0.0046(2) 0.0588(6) Uani d . 1 . .
H H17 -0.1236 0.8394 0.0316 0.071 Uiso calc R 1 . .
C C18 0.0169(3) 0.6883(2) -0.0573(2) 0.0635(6) Uani d . 1 . .
H H18 -0.0688 0.6612 -0.0723 0.076 Uiso calc R 1 . .
C C19 0.1789(3) 0.6220(2) -0.0970(2) 0.0603(6) Uani d . 1 . .
H H19 0.2018 0.5498 -0.1381 0.072 Uiso calc R 1 . .
C C20 0.3064(3) 0.66335(19) -0.07542(19) 0.0497(5) Uani d . 1 . .
H H20 0.4145 0.6186 -0.1026 0.060 Uiso calc R 1 . .
C C21 0.5086(2) 0.7212(2) 0.08432(18) 0.0501(5) Uani d . 1 . .
H H21A 0.5541 0.6462 0.0396 0.060 Uiso calc R 1 . .
H H21B 0.6013 0.7538 0.0899 0.060 Uiso calc R 1 . .
C C22 0.3968(2) 0.68718(19) 0.21791(18) 0.0438(5) Uani d . 1 . .

loop_
_atom_site_aniso_label
_atom_site_aniso_U_11
_atom_site_aniso_U_22
_atom_site_aniso_U_33
_atom_site_aniso_U_12
_atom_site_aniso_U_13
_atom_site_aniso_U_23
O1 0.0595(9) 0.0537(9) 0.0538(9) -0.0004(7) -0.0032(7) 0.0158(7)
O2 0.0579(10) 0.0906(13) 0.0669(11) 0.0189(9) 0.0120(9) 0.0282(9)
O3 0.0591(9) 0.0598(10) 0.0442(8) 0.0097(8) -0.0023(7) 0.0005(7)
O4 0.0653(10) 0.0513(9) 0.0446(8) 0.0079(7) -0.0029(7) 0.0062(7)
N1 0.0520(10) 0.0422(10) 0.0428(9) -0.0012(8) -0.0126(8) 0.0046(8)
N2 0.0471(9) 0.0384(9) 0.0450(9) -0.0050(7) -0.0134(8) 0.0056(7)
C1 0.0621(14) 0.0425(12) 0.0498(13) 0.0039(10) -0.0165(11) 0.0013(10)
C2 0.0534(13) 0.0584(14) 0.0490(13) 0.0073(11) -0.0135(10) -0.0080(11)
C3 0.0525(13) 0.0640(15) 0.0420(12) -0.0079(11) -0.0068(10) 0.0006(11)
C4 0.0551(13) 0.0464(12) 0.0479(12) -0.0053(10) -0.0107(10) 0.0051(10)
C5 0.0458(11) 0.0419(11) 0.0398(11) -0.0055(9) -0.0141(9) 0.0012(9)
C6 0.0508(12) 0.0475(12) 0.0425(11) -0.0031(10) -0.0098(9) 0.0052(9)
C7 0.0514(12) 0.0457(12) 0.0387(11) -0.0053(9) -0.0122(9) 0.0011(9)
C8 0.0495(11) 0.0413(11) 0.0397(11) -0.0062(9) -0.0150(9) -0.0005(9)
C9 0.0788(16) 0.0581(15) 0.0403(12) 0.0049(12) -0.0092(11) 0.0063(11)
C10 0.0762(17) 0.0708(17) 0.0427(13) 0.0047(13) 0.0013(12) -0.0010(12)
C11 0.0553(13) 0.0549(14) 0.0608(14) 0.0042(11) -0.0055(11) -0.0083(12)
C12 0.0521(12) 0.0431(12) 0.0600(14) -0.0005(10) -0.0148(11) 0.0038(10)
C13 0.0405(11) 0.0446(12) 0.0451(11) -0.0064(9) -0.0083(9) 0.0060(9)
C14 0.0421(10) 0.0409(11) 0.0375(10) -0.0041(8) -0.0072(8) 0.0005(8)
C15 0.0393(10) 0.0417(11) 0.0325(10) -0.0047(8) -0.0081(8) 0.0034(8)
C16 0.0436(11) 0.0463(12) 0.0477(12) -0.0027(9) -0.0091(9) 0.0012(9)
C17 0.0378(11) 0.0715(16) 0.0586(14) -0.0083(11) -0.0134(10) 0.0115(12)
C18 0.0639(15) 0.0765(17) 0.0579(14) -0.0299(13) -0.0258(12) 0.0094(13)
C19 0.0706(16) 0.0599(14) 0.0529(13) -0.0190(12) -0.0183(12) -0.0052(11)
C20 0.0473(12) 0.0501(13) 0.0457(12) -0.0033(10) -0.0113(9) -0.0025(10)
C21 0.0409(11) 0.0568(13) 0.0450(12) -0.0067(9) -0.0094(9) 0.0039(10)
C22 0.0433(11) 0.0477(12) 0.0370(10) -0.0047(9) -0.0117(9) -0.0018(9)

loop_
_atom_type_symbol
_atom_type_description
_atom_type_scat_dispersion_real
_atom_type_scat_dispersion_imag
_atom_type_scat_source
C C 0.0033 0.0016 'International Tables Vol C Tables 4.2.6.8 and 6.1.1.4'
H H 0.0000 0.0000 'International Tables Vol C Tables 4.2.6.8 and 6.1.1.4'
N N 0.0061 0.0033 'International Tables Vol C Tables 4.2.6.8 and 6.1.1.4'
O O 0.0106 0.0060 'International Tables Vol C Tables 4.2.6.8 and 6.1.1.4'

loop_
_geom_angle_atom_site_label_1
_geom_angle_atom_site_label_2
_geom_angle_atom_site_label_3
_geom_angle_site_symmetry_1
_geom_angle_site_symmetry_3
_geom_angle
_geom_angle_publ_flag
C13 O1 H1 . . 109.5 ?
C22 O4 H4 . . 109.5 ?
C1 N1 C5 . . 118.17(17) ?
C12 N2 C8 . . 118.53(17) ?
N1 C1 C2 . . 123.70(19) ?
N1 C1 H1A . . 118.1 ?
C2 C1 H1A . . 118.1 ?
C1 C2 C3 . . 118.01(19) ?
C1 C2 H2 . . 121.0 ?
C3 C2 H2 . . 121.0 ?
C4 C3 C2 . . 119.24(19) ?
C4 C3 H3 . . 120.4 ?
C2 C3 H3 . . 120.4 ?
C3 C4 C5 . . 120.13(19) ?
C3 C4 H4A . . 119.9 ?
C5 C4 H4A . . 119.9 ?
N1 C5 C4 . . 120.74(17) ?
N1 C5 C6 . . 115.87(17) ?
C4 C5 C6 . . 123.39(18) ?
C7 C6 C5 . . 126.66(19) ?
C7 C6 H6 . . 116.7 ?
C5 C6 H6 . . 116.7 ?
C6 C7 C8 . . 126.93(19) ?
C6 C7 H7 . . 116.5 ?
C8 C7 H7 . . 116.5 ?
N2 C8 C9 . . 120.45(18) ?
N2 C8 C7 . . 116.06(17) ?
C9 C8 C7 . . 123.49(18) ?
C10 C9 C8 . . 119.6(2) ?
C10 C9 H9 . . 120.2 ?
C8 C9 H9 . . 120.2 ?
C11 C10 C9 . . 119.9(2) ?
C11 C10 H10 . . 120.0 ?
C9 C10 H10 . . 120.0 ?
C10 C11 C12 . . 118.0(2) ?
C10 C11 H11 . . 121.0 ?
C12 C11 H11 . . 121.0 ?
N2 C12 C11 . . 123.6(2) ?
N2 C12 H12 . . 118.2 ?
C11 C12 H12 . . 118.2 ?
O2 C13 O1 . . 123.53(18) ?
O2 C13 C14 . . 123.50(18) ?
O1 C13 C14 . . 112.95(16) ?
C15 C14 C13 . . 108.73(16) ?
C15 C14 C21 . . 112.41(16) ?
C13 C14 C21 . . 110.86(15) ?
C15 C14 H14 . . 108.2 ?
C13 C14 H14 . . 108.2 ?
C21 C14 H14 . . 108.2 ?
C16 C15 C20 . . 118.20(19) ?
C16 C15 C14 . . 120.81(18) ?
C20 C15 C14 . . 120.98(17) ?
C17 C16 C15 . . 120.7(2) ?
C17 C16 H16 . . 119.6 ?
C15 C16 H16 . . 119.6 ?
C18 C17 C16 . . 120.7(2) ?
C18 C17 H17 . . 119.7 ?
C16 C17 H17 . . 119.7 ?
C17 C18 C19 . . 119.3(2) ?
C17 C18 H18 . . 120.4 ?
C19 C18 H18 . . 120.4 ?
C20 C19 C18 . . 120.1(2) ?
C20 C19 H19 . . 120.0 ?
C18 C19 H19 . . 120.0 ?
C19 C20 C15 . . 121.01(19) ?
C19 C20 H20 . . 119.5 ?
C15 C20 H20 . . 119.5 ?
C22 C21 C14 . . 112.58(16) ?
C22 C21 H21A . . 109.1 ?
C14 C21 H21A . . 109.1 ?
C22 C21 H21B . . 109.1 ?
C14 C21 H21B . . 109.1 ?
H21A C21 H21B . . 107.8 ?
O3 C22 O4 . . 123.46(18) ?
O3 C22 C21 . . 123.82(18) ?
O4 C22 C21 . . 112.68(16) ?

loop_
_geom_bond_atom_site_label_1
_geom_bond_atom_site_label_2
_geom_bond_site_symmetry_2
_geom_bond_distance
_geom_bond_publ_flag
O1 C13 . 1.315(2) ?
O1 H1 . 0.8200 ?
O2 C13 . 1.204(2) ?
O3 C22 . 1.209(2) ?
O4 C22 . 1.324(2) ?
O4 H4 . 0.8200 ?
N1 C1 . 1.347(2) ?
N1 C5 . 1.352(2) ?
N2 C12 . 1.344(2) ?
N2 C8 . 1.352(2) ?
C1 C2 . 1.380(3) ?
C1 H1A . 0.9300 ?
C2 C3 . 1.381(3) ?
C2 H2 . 0.9300 ?
C3 C4 . 1.378(3) ?
C3 H3 . 0.9300 ?
C4 C5 . 1.395(3) ?
C4 H4A . 0.9300 ?
C5 C6 . 1.474(3) ?
C6 C7 . 1.326(3) ?
C6 H6 . 0.9300 ?
C7 C8 . 1.465(3) ?
C7 H7 . 0.9300 ?
C8 C9 . 1.398(3) ?
C9 C10 . 1.382(3) ?
C9 H9 . 0.9300 ?
C10 C11 . 1.365(3) ?
C10 H10 . 0.9300 ?
C11 C12 . 1.380(3) ?
C11 H11 . 0.9300 ?
C12 H12 . 0.9300 ?
C13 C14 . 1.531(3) ?
C14 C15 . 1.529(3) ?
C14 C21 . 1.532(3) ?
C14 H14 . 0.9800 ?
C15 C16 . 1.391(3) ?
C15 C20 . 1.399(3) ?
C16 C17 . 1.389(3) ?
C16 H16 . 0.9300 ?
C17 C18 . 1.383(3) ?
C17 H17 . 0.9300 ?
C18 C19 . 1.390(3) ?
C18 H18 . 0.9300 ?
C19 C20 . 1.387(3) ?
C19 H19 . 0.9300 ?
C20 H20 . 0.9300 ?
C21 C22 . 1.513(3) ?
C21 H21A . 0.9700 ?
C21 H21B . 0.9700 ?

loop_
_geom_hbond_atom_site_label_D
_geom_hbond_atom_site_label_H
_geom_hbond_atom_site_label_A
_geom_hbond_site_symmetry_A
_geom_hbond_distance_DH
_geom_hbond_distance_HA
_geom_hbond_distance_DA
_geom_hbond_angle_DHA
_geom_hbond_publ_flag
O4 H4 N1 . 0.82 1.88 2.699(2) 176 y
O1 H1 N2 1_564 0.82 1.88 2.683(2) 165 y
C2 H2 O2 1_456 0.93 2.56 3.472(3) 164 y
C11 H11 O3 1_645 0.93 2.43 3.350(3) 170 y
C3 H3 Cg1 2_566 0.93 2.86 3.650(4) 143 y

loop_
_geom_torsion_atom_site_label_1
_geom_torsion_atom_site_label_2
_geom_torsion_atom_site_label_3
_geom_torsion_atom_site_label_4
_geom_torsion_site_symmetry_1
_geom_torsion_site_symmetry_2
_geom_torsion_site_symmetry_3
_geom_torsion_site_symmetry_4
_geom_torsion
_geom_torsion_publ_flag
C5 N1 C1 C2 . . . . -0.1(3) ?
N1 C1 C2 C3 . . . . -0.5(3) ?
C1 C2 C3 C4 . . . . 0.6(3) ?
C2 C3 C4 C5 . . . . 0.0(3) ?
C1 N1 C5 C4 . . . . 0.7(3) ?
C1 N1 C5 C6 . . . . -179.70(18) ?
C3 C4 C5 N1 . . . . -0.6(3) ?
C3 C4 C5 C6 . . . . 179.8(2) ?
N1 C5 C6 C7 . . . . 171.0(2) ?
C4 C5 C6 C7 . . . . -9.4(3) ?
C5 C6 C7 C8 . . . . 179.33(19) ?
C12 N2 C8 C9 . . . . -0.3(3) ?
C12 N2 C8 C7 . . . . 179.38(18) ?
C6 C7 C8 N2 . . . . 173.9(2) ?
C6 C7 C8 C9 . . . . -6.4(4) ?
N2 C8 C9 C10 . . . . -0.2(3) ?
C7 C8 C9 C10 . . . . -179.9(2) ?
C8 C9 C10 C11 . . . . 0.9(4) ?
C9 C10 C11 C12 . . . . -0.9(4) ?
C8 N2 C12 C11 . . . . 0.3(3) ?
C10 C11 C12 N2 . . . . 0.4(4) ?
O2 C13 C14 C15 . . . . -104.5(2) ?
O1 C13 C14 C15 . . . . 74.0(2) ?
O2 C13 C14 C21 . . . . 19.5(3) ?
O1 C13 C14 C21 . . . . -161.95(18) ?
C13 C14 C15 C16 . . . . -114.07(19) ?
C21 C14 C15 C16 . . . . 122.80(19) ?
C13 C14 C15 C20 . . . . 64.7(2) ?
C21 C14 C15 C20 . . . . -58.5(2) ?
C20 C15 C16 C17 . . . . -0.8(3) ?
C14 C15 C16 C17 . . . . 178.00(17) ?
C15 C16 C17 C18 . . . . 0.5(3) ?
C16 C17 C18 C19 . . . . 0.2(3) ?
C17 C18 C19 C20 . . . . -0.5(3) ?
C18 C19 C20 C15 . . . . 0.3(3) ?
C16 C15 C20 C19 . . . . 0.4(3) ?
C14 C15 C20 C19 . . . . -178.39(18) ?
C15 C14 C21 C22 . . . . -62.5(2) ?
C13 C14 C21 C22 . . . . 175.58(17) ?
C14 C21 C22 O3 . . . . -26.4(3) ?
C14 C21 C22 O4 . . . . 155.70(18) ?
